data_9000398
loop_
_publ_author_name
'Moore, P. B.'
'Araki, T.'

_publ_section_title
;
 Bjarebyite, Ba(Mn,Fe)2Al2(OH)3[PO4]3: Its atomic arrangement
;
_journal_name_full 'American Mineralogist'
_journal_page_first 567
_journal_page_last 572
_journal_volume 59
_journal_year 1974
_chemical_formula_sum 'Al2 Ba0.9 Fe0.9 H3 Mg0.2 Mn0.9 O15 P3 Sr0.1'
_chemical_name_mineral Bjarebyite
_space_group_IT_number 11
_symmetry_space_group_name_Hall '-P 2yb'
_symmetry_space_group_name_H-M 'P 1 21/m 1'
_cell_angle_alpha 90
_cell_angle_beta 100.15
_cell_angle_gamma 90
_cell_formula_units_Z 2
_cell_length_a 8.930
_cell_length_b 12.073
_cell_length_c 4.917
_cell_volume 521.815
_database_code_amcsd 0000407
_exptl_crystal_density_diffrn 3.989
_cod_original_formula_sum '(Ba.9 Sr.1) (Mn.9 Fe.9 Mg.2) Al2 P3 O15 H3'
_cod_database_code 9000398

loop_
_space_group_symop_operation_xyz
x,y,z
x,1/2-y,z
-x,1/2+y,-z
-x,-y,-z

loop_
_atom_site_label
_atom_site_fract_x
_atom_site_fract_y
_atom_site_fract_z
_atom_site_occupancy
_atom_site_U_iso_or_equiv
_atom_site_type_symbol
_atom_site_attached_hydrogens
Ba 0.54760 0.75000 0.74200 0.90000 0.00874 Ba 0
Sr 0.54760 0.75000 0.74200 0.10000 0.00874 Sr 0
Mn 0.29630 -0.10890 0.20480 0.45000 0.00836 Mn 0
Fe 0.29630 -0.10890 0.20480 0.45000 0.00836 Fe 0
Mg 0.29630 -0.10890 0.20480 0.10000 0.00836 Mg 0
Al 0.08990 0.40030 0.12750 1.00000 0.00773 Al 0
P1 0.15630 0.75000 0.68530 1.00000 0.00773 P 0
P2 0.33120 0.44090 0.70340 1.00000 0.00798 P 0
O1 0.28040 0.75000 0.94220 1.00000 0.01127 O 0
O2 0.22900 0.75000 0.42980 1.00000 0.00950 O 0
O3 0.06020 0.64540 0.68880 1.00000 0.01153 O 0
O4 0.36940 0.55570 0.61530 1.00000 0.01229 O 0
O5 0.25610 0.44950 0.96520 1.00000 0.01165 O 0
O6 0.22510 0.38220 0.46570 1.00000 0.01254 O 0
O7 0.47050 0.36880 0.78590 1.00000 0.01165 O 0
O-H8 0.12200 0.25000 0.00660 1.00000 0.01026 O 1
O-H9 0.05720 0.55670 0.19050 1.00000 0.00975 O 1

loop_
_cod_changelog_entry_id
_cod_changelog_entry_author
_cod_changelog_entry_date
_cod_changelog_entry_text
1
;cod-tools version 3.8.0
Id: cif_guess_AMCSD_atom_types 9574 2023-05-10 09:00:05Z saulius
;
2023-05-10T18:46:15+03:00
;Derived atom types and hydrogen counts
from atom names that follow the AMCSD naming convention
(Wat == water, O-H == hydroxyl).
;

loop_
_cod_related_entry_id
_cod_related_entry_database
_cod_related_entry_code
1 AMCSD 0000407
